data_1549838
loop_
_publ_author_name
'Carpenter, Stephanie H.'
'Baker, Tessa M.'
'Munoz, Salvador'
'Brennessel, William W.'
'Neidig, Michael L.'

_publ_section_title
;
 Multinuclear Iron-Phenyl Species in Reactions of Simple Iron Salts and
 PhMgBr: Identification of Fe4(\m-Ph)6(THF)4 as a Key Reactive Species for
 Cross-Coupling
;
_journal_name_full 'Chemical Science'
_journal_paper_doi 10.1039/C8SC02915F
_journal_year 2018
_chemical_formula_moiety 'C54 H66 Fe4 O3, C4 H8 O'
_chemical_formula_sum 'C58 H74 Fe4 O4'
_chemical_formula_weight 1058.57
_chemical_name_common neisc32
_space_group_crystal_system monoclinic
_space_group_IT_number 14
_space_group_name_Hall '-P 2ybc'
_space_group_name_H-M_alt 'P 1 21/c 1'
_symmetry_space_group_name_Hall '-P 2ybc'
_symmetry_space_group_name_H-M 'P 1 21/c 1'
_atom_sites_solution_hydrogens geom
_atom_sites_solution_primary dual
_atom_sites_solution_secondary difmap
_audit_creation_method SHELXL-2017/1
_audit_update_record
;
2018-06-25 deposited with the CCDC.
2018-08-24 downloaded from the CCDC.
;
_cell_angle_alpha 90
_cell_angle_beta 98.545(3)
_cell_angle_gamma 90
_cell_formula_units_Z 4
_cell_length_a 16.159(3)
_cell_length_b 17.191(3)
_cell_length_c 18.694(3)
_cell_measurement_reflns_used 2940
_cell_measurement_temperature 100.0(5)
_cell_measurement_theta_max 24.32
_cell_measurement_theta_min 2.38
_cell_volume 5135.3(15)
_computing_cell_refinement 'SAINT (Bruker, 2013)'
_computing_data_collection 'APEX3 (Bruker, 2016)'
_computing_data_reduction 'SAINT (Bruker, 2013)'
_computing_molecular_graphics 'SHELXTL (Sheldrick, 2008)'
_computing_publication_material 'SHELXTL (Sheldrick, 2008)'
_computing_structure_refinement 'SHELXL-2017/1 (Sheldrick, 2015b)'
_computing_structure_solution 'SHELXT-2014/5 (Sheldrick, 2015a)'
_diffrn_ambient_temperature 100.0(5)
_diffrn_measured_fraction_theta_full 1.000
_diffrn_measured_fraction_theta_max 0.989
_diffrn_measurement_device_type 'Bruker SMART APEX II CCD platform'
_diffrn_measurement_method '\w scans'
_diffrn_radiation_type MoK\a
_diffrn_radiation_wavelength 0.71073
_diffrn_reflns_av_R_equivalents 0.1604
_diffrn_reflns_av_unetI/netI 0.1240
_diffrn_reflns_Laue_measured_fraction_full 1.000
_diffrn_reflns_Laue_measured_fraction_max 0.989
_diffrn_reflns_limit_h_max 19
_diffrn_reflns_limit_h_min -19
_diffrn_reflns_limit_k_max 20
_diffrn_reflns_limit_k_min -19
_diffrn_reflns_limit_l_max 22
_diffrn_reflns_limit_l_min -22
_diffrn_reflns_number 46614
_diffrn_reflns_point_group_measured_fraction_full 1.000
_diffrn_reflns_point_group_measured_fraction_max 0.989
_diffrn_reflns_theta_full 25.242
_diffrn_reflns_theta_max 25.427
_diffrn_reflns_theta_min 1.955
_diffrn_source 'fine-focus sealed tube'
_exptl_absorpt_coefficient_mu 1.153
_exptl_absorpt_correction_T_max 0.7452
_exptl_absorpt_correction_T_min 0.5366
_exptl_absorpt_correction_type multi-scan
_exptl_absorpt_process_details 'SADABS-2016/2 (Krause et al., 2015)'
_exptl_crystal_colour brown
_exptl_crystal_density_diffrn 1.369
_exptl_crystal_description needle
_exptl_crystal_F_000 2232
_exptl_crystal_size_max 0.40
_exptl_crystal_size_mid 0.14
_exptl_crystal_size_min 0.06
_refine_diff_density_max 0.529
_refine_diff_density_min -0.609
_refine_diff_density_rms 0.098
_refine_ls_extinction_method none
_refine_ls_goodness_of_fit_ref 1.006
_refine_ls_hydrogen_treatment constr
_refine_ls_matrix_type full
_refine_ls_number_parameters 614
_refine_ls_number_reflns 9390
_refine_ls_number_restraints 26
_refine_ls_restrained_S_all 1.005
_refine_ls_R_factor_all 0.1176
_refine_ls_R_factor_gt 0.0525
_refine_ls_shift/su_max 0.001
_refine_ls_shift/su_mean 0.000
_refine_ls_structure_factor_coef Fsqd
_refine_ls_weighting_details 'w=1/[\s^2^(Fo^2^)+(0.0224P)^2^+2.1246P] where P=(Fo^2^+2Fc^2^)/3'
_refine_ls_weighting_scheme calc
_refine_ls_wR_factor_gt 0.0951
_refine_ls_wR_factor_ref 0.1150
_reflns_Friedel_coverage 0.000
_reflns_number_gt 5638
_reflns_number_total 9390
_reflns_threshold_expression 'I > 2\s(I)'
_cod_data_source_file c8sc02915f2.cif
_cod_data_source_block 2c
_cod_original_cell_volume 5135.6(14)
_cod_database_code 1549838
_shelx_shelxl_version_number 2017/1
_shelx_space_group_comment
; 
The symmetry employed for this shelxl refinement is uniquely defined 
by the following loop, which should always be used as a source of 
symmetry information in preference to the above space-group names. 
They are only intended as comments. 
;
_shelx_estimated_absorpt_t_min 0.656
_shelx_estimated_absorpt_t_max 0.934

loop_
_space_group_symop_operation_xyz
'x, y, z'
'-x, y+1/2, -z+1/2'
'-x, -y, -z'
'x, -y-1/2, z-1/2'

loop_
_atom_site_label
_atom_site_type_symbol
_atom_site_fract_x
_atom_site_fract_y
_atom_site_fract_z
_atom_site_U_iso_or_equiv
_atom_site_adp_type
_atom_site_occupancy
_atom_site_site_symmetry_order
_atom_site_calc_flag
_atom_site_refinement_flags_posn
_atom_site_refinement_flags_adp
_atom_site_refinement_flags_occupancy
_atom_site_disorder_assembly
_atom_site_disorder_group
Fe1 Fe 0.23945(4) 0.57595(4) 0.21885(3) 0.01762(17) Uani 1 1 d . . . . .
Fe2 Fe 0.13945(4) 0.65742(4) 0.26955(3) 0.01645(17) Uani 1 1 d . . . . .
Fe3 Fe 0.29613(4) 0.66638(4) 0.31512(3) 0.01734(17) Uani 1 1 d . . . . .
Fe4 Fe 0.21437(4) 0.55151(4) 0.33882(3) 0.01745(17) Uani 1 1 d . . . . .
C1 C 0.1199(3) 0.6256(3) 0.1585(2) 0.0184(11) Uani 1 1 d . . . . .
C2 C 0.1271(3) 0.6861(3) 0.1091(2) 0.0217(11) Uani 1 1 d . . . . .
H2 H 0.168682 0.724766 0.121795 0.026 Uiso 1 1 calc R U . . .
C3 C 0.0760(3) 0.6917(3) 0.0421(2) 0.0234(12) Uani 1 1 d . . . . .
H3 H 0.083635 0.733820 0.010915 0.028 Uiso 1 1 calc R U . . .
C4 C 0.0142(3) 0.6368(3) 0.0202(2) 0.0236(12) Uani 1 1 d . . . . .
C5 C 0.0057(3) 0.5768(3) 0.0682(2) 0.0221(11) Uani 1 1 d . . . . .
H5 H -0.035822 0.538149 0.055113 0.027 Uiso 1 1 calc R U . . .
C6 C 0.0562(3) 0.5718(3) 0.1344(2) 0.0209(11) Uani 1 1 d . . . . .
H6 H 0.047423 0.529810 0.165421 0.025 Uiso 1 1 calc R U . . .
C7 C 0.2120(3) 0.7655(3) 0.3017(2) 0.0203(11) Uani 1 1 d . . . . .
C8 C 0.2313(3) 0.8156(3) 0.2470(2) 0.0189(11) Uani 1 1 d . . . . .
H8 H 0.252329 0.793386 0.206781 0.023 Uiso 1 1 calc R U . . .
C9 C 0.2214(3) 0.8956(3) 0.2487(2) 0.0206(11) Uani 1 1 d . . . . .
H9 H 0.236283 0.926485 0.210473 0.025 Uiso 1 1 calc R U . . .
C10 C 0.1899(3) 0.9310(3) 0.3055(2) 0.0214(11) Uani 1 1 d . . . . .
C11 C 0.1709(3) 0.8837(3) 0.3610(2) 0.0215(11) Uani 1 1 d . . . . .
H11 H 0.149651 0.906377 0.400920 0.026 Uiso 1 1 calc R U . . .
C12 C 0.1823(3) 0.8039(3) 0.3589(2) 0.0192(11) Uani 1 1 d . . . . .
H12 H 0.169386 0.773621 0.398309 0.023 Uiso 1 1 calc R U . . .
C13 C 0.3647(3) 0.6311(3) 0.2297(2) 0.0206(11) Uani 1 1 d . . . . .
C14 C 0.3698(3) 0.6751(3) 0.1669(2) 0.0237(12) Uani 1 1 d . . . . .
H14 H 0.323172 0.706183 0.147586 0.028 Uiso 1 1 calc R U . . .
C15 C 0.4394(3) 0.6754(3) 0.1319(2) 0.0255(12) Uani 1 1 d . . . . .
H15 H 0.439879 0.707519 0.090648 0.031 Uiso 1 1 calc R U . . .
C16 C 0.5085(3) 0.6296(3) 0.1560(2) 0.0260(12) Uani 1 1 d . . . . .
C17 C 0.5054(3) 0.5848(3) 0.2173(2) 0.0239(12) Uani 1 1 d . . . . .
H17 H 0.551944 0.553087 0.235465 0.029 Uiso 1 1 calc R U . . .
C18 C 0.4361(3) 0.5857(3) 0.2522(2) 0.0252(12) Uani 1 1 d . . . . .
H18 H 0.436581 0.553718 0.293695 0.030 Uiso 1 1 calc R U . . .
C19 C 0.2433(3) 0.4535(3) 0.2823(2) 0.0188(11) Uani 1 1 d . . . . .
C20 C 0.1900(3) 0.4090(3) 0.2316(2) 0.0203(11) Uani 1 1 d . . . . .
H20 H 0.137374 0.430664 0.212053 0.024 Uiso 1 1 calc R U . . .
C21 C 0.2095(3) 0.3356(3) 0.2085(2) 0.0218(11) Uani 1 1 d . . . . .
H21 H 0.170693 0.309179 0.173637 0.026 Uiso 1 1 calc R U . . .
C22 C 0.2855(3) 0.2998(3) 0.2358(2) 0.0224(11) Uani 1 1 d . . . . .
C23 C 0.3397(3) 0.3416(3) 0.2861(2) 0.0243(12) Uani 1 1 d . . . . .
H23 H 0.391749 0.319131 0.305891 0.029 Uiso 1 1 calc R U . . .
C24 C 0.3198(3) 0.4153(3) 0.3081(2) 0.0243(12) Uani 1 1 d . . . . .
H24 H 0.359461 0.441678 0.342202 0.029 Uiso 1 1 calc R U . . .
C25 C 0.0856(3) 0.5815(3) 0.3471(2) 0.0211(11) Uani 1 1 d . . . . .
C26 C 0.0427(3) 0.5118(3) 0.3311(2) 0.0193(11) Uani 1 1 d . . . . .
H26 H 0.060834 0.478212 0.296169 0.023 Uiso 1 1 calc R U . . .
C27 C -0.0255(3) 0.4889(3) 0.3641(2) 0.0241(12) Uani 1 1 d . . . . .
H27 H -0.051665 0.440329 0.351597 0.029 Uiso 1 1 calc R U . . .
C28 C -0.0556(3) 0.5356(3) 0.4144(2) 0.0217(11) Uani 1 1 d . . . . .
C29 C -0.0157(3) 0.6061(3) 0.4303(2) 0.0224(12) Uani 1 1 d . . . . .
H29 H -0.035540 0.640172 0.464035 0.027 Uiso 1 1 calc R U . . .
C30 C 0.0524(3) 0.6279(3) 0.3982(2) 0.0200(11) Uani 1 1 d . . . . .
H30 H 0.078208 0.676623 0.411209 0.024 Uiso 1 1 calc R U . . .
C31 C 0.3053(3) 0.6031(3) 0.4210(2) 0.0212(11) Uani 1 1 d . . . . .
C32 C 0.2665(3) 0.6310(3) 0.4778(2) 0.0213(11) Uani 1 1 d . . . . .
H32 H 0.211782 0.652137 0.466353 0.026 Uiso 1 1 calc R U . . .
C33 C 0.3024(3) 0.6298(3) 0.5495(2) 0.0210(11) Uani 1 1 d . . . . .
H33 H 0.271527 0.648419 0.585479 0.025 Uiso 1 1 calc R U . . .
C34 C 0.3830(3) 0.6018(3) 0.5699(2) 0.0214(11) Uani 1 1 d . . . . .
C35 C 0.4250(3) 0.5748(3) 0.5148(2) 0.0238(11) Uani 1 1 d . . . . .
H35 H 0.480457 0.555627 0.526594 0.029 Uiso 1 1 calc R U . . .
C36 C 0.3874(3) 0.5754(3) 0.4433(2) 0.0227(11) Uani 1 1 d . . . . .
H36 H 0.418237 0.556207 0.407484 0.027 Uiso 1 1 calc R U . . .
C37 C -0.0420(3) 0.6443(3) -0.0509(2) 0.0358(14) Uani 1 1 d . . . . .
H37A H -0.076457 0.691187 -0.050513 0.054 Uiso 1 1 calc R U . . .
H37B H -0.078319 0.598523 -0.058763 0.054 Uiso 1 1 calc R U . . .
H37C H -0.007922 0.648176 -0.090001 0.054 Uiso 1 1 calc R U . . .
C38 C 0.1778(3) 1.0177(3) 0.3066(3) 0.0313(13) Uani 1 1 d . . . . .
H38A H 0.161333 1.036537 0.257061 0.047 Uiso 1 1 calc R U . . .
H38B H 0.230245 1.042653 0.327773 0.047 Uiso 1 1 calc R U . . .
H38C H 0.133858 1.030265 0.335651 0.047 Uiso 1 1 calc R U . . .
C39 C 0.5833(3) 0.6270(4) 0.1162(3) 0.0445(16) Uani 1 1 d . . . . .
H39A H 0.574343 0.662764 0.074916 0.067 Uiso 1 1 calc R U . . .
H39B H 0.590525 0.574010 0.098794 0.067 Uiso 1 1 calc R U . . .
H39C H 0.633616 0.642587 0.148988 0.067 Uiso 1 1 calc R U . . .
C40 C 0.3067(3) 0.2212(3) 0.2090(3) 0.0349(14) Uani 1 1 d . . . . .
H40A H 0.259497 0.185803 0.210298 0.052 Uiso 1 1 calc R U . . .
H40B H 0.356280 0.200820 0.239862 0.052 Uiso 1 1 calc R U . . .
H40C H 0.318367 0.225736 0.159144 0.052 Uiso 1 1 calc R U . . .
C41 C -0.1287(3) 0.5107(3) 0.4493(3) 0.0349(14) Uani 1 1 d . . . . .
H41A H -0.120161 0.527159 0.500060 0.052 Uiso 1 1 calc R U . . .
H41B H -0.133990 0.453911 0.446794 0.052 Uiso 1 1 calc R U . . .
H41C H -0.179858 0.534595 0.423999 0.052 Uiso 1 1 calc R U . . .
C42 C 0.4235(3) 0.5997(3) 0.6472(2) 0.0325(14) Uani 1 1 d . . . . .
H42A H 0.381405 0.587157 0.678162 0.049 Uiso 1 1 calc R U . . .
H42B H 0.448114 0.650663 0.660920 0.049 Uiso 1 1 calc R U . . .
H42C H 0.467465 0.559997 0.653258 0.049 Uiso 1 1 calc R U . . .
O1 O 0.26004(19) 0.51518(18) 0.11941(15) 0.0237(8) Uani 1 1 d . . . . .
C43 C 0.3296(3) 0.4606(3) 0.1202(2) 0.0293(13) Uani 1 1 d . . . . .
H43A H 0.311026 0.406980 0.128755 0.035 Uiso 1 1 calc R U . . .
H43B H 0.375832 0.474458 0.158961 0.035 Uiso 1 1 calc R U . . .
C44 C 0.3577(3) 0.4663(3) 0.0482(3) 0.0397(15) Uani 1 1 d . . . . .
H44A H 0.378627 0.415616 0.033076 0.048 Uiso 1 1 calc R U . . .
H44B H 0.402030 0.506016 0.048150 0.048 Uiso 1 1 calc R U . . .
C45 C 0.2775(3) 0.4902(3) -0.0003(2) 0.0394(15) Uani 1 1 d . . . . .
H45A H 0.289767 0.516396 -0.044704 0.047 Uiso 1 1 calc R U . . .
H45B H 0.240905 0.444785 -0.013972 0.047 Uiso 1 1 calc R U . . .
C46 C 0.2379(3) 0.5458(3) 0.0475(2) 0.0272(12) Uani 1 1 d . . . . .
H46A H 0.260395 0.599071 0.044107 0.033 Uiso 1 1 calc R U . . .
H46B H 0.176410 0.547254 0.033509 0.033 Uiso 1 1 calc R U . . .
O2 O 0.02111(19) 0.72507(18) 0.25579(16) 0.0223(8) Uani 1 1 d . . . . .
C47 C -0.0596(3) 0.6872(3) 0.2441(3) 0.0245(12) Uani 1 1 d . . . . .
H47A H -0.091905 0.699945 0.283583 0.029 Uiso 1 1 calc R U . . .
H47B H -0.052906 0.630051 0.242074 0.029 Uiso 1 1 calc R U . . .
C48 C -0.1039(3) 0.7176(3) 0.1726(3) 0.0300(13) Uani 1 1 d . . . . .
H48A H -0.164007 0.726514 0.174775 0.036 Uiso 1 1 calc R U . . .
H48B H -0.098653 0.680512 0.133044 0.036 Uiso 1 1 calc R U . . .
C49 C -0.0596(3) 0.7943(3) 0.1609(2) 0.0281(12) Uani 1 1 d . . . . .
H49A H -0.034435 0.792570 0.115817 0.034 Uiso 1 1 calc R U . . .
H49B H -0.099332 0.838475 0.158096 0.034 Uiso 1 1 calc R U . . .
C50 C 0.0074(3) 0.8023(3) 0.2263(3) 0.0288(13) Uani 1 1 d . . . . .
H50A H 0.059619 0.823267 0.211920 0.035 Uiso 1 1 calc R U . . .
H50B H -0.011343 0.837741 0.262388 0.035 Uiso 1 1 calc R U . . .
O3 O 0.40278(19) 0.73878(19) 0.36179(15) 0.0251(8) Uani 0.688(10) 1 d D . P A 1
C51 C 0.4045(17) 0.7829(9) 0.4277(8) 0.027(2) Uani 0.688(10) 1 d D . P A 1
H51A H 0.448597 0.763315 0.465885 0.033 Uiso 0.688(10) 1 calc R U P A 1
H51B H 0.349857 0.780387 0.445419 0.033 Uiso 0.688(10) 1 calc R U P A 1
C52 C 0.4236(5) 0.8652(5) 0.4062(5) 0.032(2) Uani 0.688(10) 1 d D . P A 1
H52A H 0.448608 0.896302 0.448440 0.038 Uiso 0.688(10) 1 calc R U P A 1
H52B H 0.372854 0.891785 0.381610 0.038 Uiso 0.688(10) 1 calc R U P A 1
C53 C 0.4864(5) 0.8500(5) 0.3543(4) 0.031(2) Uani 0.688(10) 1 d D . P A 1
H53A H 0.491624 0.895424 0.322784 0.037 Uiso 0.688(10) 1 calc R U P A 1
H53B H 0.542256 0.836418 0.380749 0.037 Uiso 0.688(10) 1 calc R U P A 1
C54 C 0.4463(11) 0.7814(7) 0.3115(6) 0.028(2) Uani 0.688(10) 1 d D . P A 1
H54A H 0.406561 0.799338 0.269267 0.033 Uiso 0.688(10) 1 calc R U P A 1
H54B H 0.489380 0.748279 0.294126 0.033 Uiso 0.688(10) 1 calc R U P A 1
O3' O 0.40278(19) 0.73878(19) 0.36179(15) 0.0251(8) Uani 0.312(10) 1 d D . P A 5
C51' C 0.392(4) 0.779(2) 0.4285(18) 0.027(2) Uani 0.312(10) 1 d D . P A 5
H51C H 0.408797 0.744064 0.470565 0.033 Uiso 0.312(10) 1 calc R U P A 5
H51D H 0.332096 0.792565 0.427658 0.033 Uiso 0.312(10) 1 calc R U P A 5
C52' C 0.4454(15) 0.8515(11) 0.4348(9) 0.032(2) Uani 0.312(10) 1 d D . P A 5
H52C H 0.420364 0.893554 0.460781 0.038 Uiso 0.312(10) 1 calc R U P A 5
H52D H 0.502942 0.840859 0.459328 0.038 Uiso 0.312(10) 1 calc R U P A 5
C53' C 0.4441(13) 0.8711(9) 0.3556(10) 0.031(2) Uani 0.312(10) 1 d D . P A 5
H53C H 0.490588 0.906250 0.348245 0.037 Uiso 0.312(10) 1 calc R U P A 5
H53D H 0.390192 0.894738 0.334208 0.037 Uiso 0.312(10) 1 calc R U P A 5
C54' C 0.455(3) 0.7901(14) 0.3249(17) 0.028(2) Uani 0.312(10) 1 d D . P A 5
H54C H 0.436984 0.789283 0.271974 0.033 Uiso 0.312(10) 1 calc R U P A 5
H54D H 0.514679 0.773775 0.334893 0.033 Uiso 0.312(10) 1 calc R U P A 5
O4 O 0.6407(2) 0.7568(2) 0.4734(2) 0.0461(10) Uani 1 1 d . . . . .
C55 C 0.6085(4) 0.6809(3) 0.4829(3) 0.0459(16) Uani 1 1 d . . . . .
H55A H 0.564354 0.667443 0.442168 0.055 Uiso 1 1 calc R U . . .
H55B H 0.584562 0.677842 0.528573 0.055 Uiso 1 1 calc R U . . .
C56 C 0.6819(4) 0.6270(3) 0.4850(3) 0.0470(16) Uani 1 1 d . . . . .
H56A H 0.691252 0.612076 0.435718 0.056 Uiso 1 1 calc R U . . .
H56B H 0.674400 0.579496 0.513262 0.056 Uiso 1 1 calc R U . . .
C57 C 0.7533(4) 0.6771(4) 0.5225(4) 0.0612(19) Uani 1 1 d . . . . .
H57A H 0.762348 0.667588 0.575354 0.073 Uiso 1 1 calc R U . . .
H57B H 0.805941 0.665800 0.503290 0.073 Uiso 1 1 calc R U . . .
C58 C 0.7260(4) 0.7582(4) 0.5062(4) 0.0599(19) Uani 1 1 d . . . . .
H58A H 0.732027 0.789172 0.551350 0.072 Uiso 1 1 calc R U . . .
H58B H 0.760967 0.782309 0.473043 0.072 Uiso 1 1 calc R U . . .

loop_
_atom_site_aniso_label
_atom_site_aniso_U_11
_atom_site_aniso_U_22
_atom_site_aniso_U_33
_atom_site_aniso_U_23
_atom_site_aniso_U_13
_atom_site_aniso_U_12
Fe1 0.0202(4) 0.0220(4) 0.0113(3) 0.0007(3) 0.0044(3) 0.0020(3)
Fe2 0.0197(4) 0.0189(4) 0.0116(3) 0.0005(3) 0.0049(3) 0.0003(3)
Fe3 0.0194(4) 0.0214(4) 0.0119(3) 0.0000(3) 0.0047(3) 0.0004(3)
Fe4 0.0206(4) 0.0209(4) 0.0114(3) 0.0002(3) 0.0045(3) 0.0000(3)
C1 0.020(3) 0.021(3) 0.015(2) 0.002(2) 0.006(2) 0.003(2)
C2 0.024(3) 0.019(3) 0.022(3) -0.001(2) 0.004(2) 0.001(2)
C3 0.032(3) 0.023(3) 0.016(2) 0.004(2) 0.006(2) 0.007(2)
C4 0.025(3) 0.034(3) 0.011(2) -0.002(2) -0.001(2) 0.007(2)
C5 0.019(3) 0.030(3) 0.018(2) -0.001(2) 0.001(2) 0.002(2)
C6 0.024(3) 0.025(3) 0.015(2) -0.002(2) 0.005(2) 0.003(2)
C7 0.021(3) 0.020(3) 0.019(3) -0.005(2) 0.001(2) 0.000(2)
C8 0.020(3) 0.021(3) 0.017(2) 0.001(2) 0.006(2) 0.003(2)
C9 0.017(3) 0.027(3) 0.018(2) 0.003(2) 0.001(2) 0.003(2)
C10 0.019(3) 0.024(3) 0.019(2) 0.001(2) -0.004(2) -0.001(2)
C11 0.019(3) 0.027(3) 0.019(3) -0.006(2) 0.007(2) 0.001(2)
C12 0.021(3) 0.020(3) 0.017(2) 0.000(2) 0.004(2) -0.003(2)
C13 0.022(3) 0.024(3) 0.017(2) -0.003(2) 0.007(2) -0.001(2)
C14 0.026(3) 0.026(3) 0.020(3) -0.002(2) 0.005(2) -0.001(2)
C15 0.035(3) 0.030(3) 0.015(2) -0.005(2) 0.014(2) -0.002(3)
C16 0.026(3) 0.036(3) 0.019(3) -0.004(2) 0.011(2) 0.001(3)
C17 0.023(3) 0.031(3) 0.018(2) -0.002(2) 0.008(2) 0.007(2)
C18 0.028(3) 0.029(3) 0.022(3) 0.004(2) 0.011(2) 0.008(3)
C19 0.024(3) 0.018(3) 0.015(2) 0.002(2) 0.007(2) -0.002(2)
C20 0.021(3) 0.023(3) 0.018(2) 0.005(2) 0.007(2) 0.005(2)
C21 0.024(3) 0.024(3) 0.019(2) -0.002(2) 0.008(2) -0.001(2)
C22 0.025(3) 0.023(3) 0.022(3) 0.001(2) 0.011(2) 0.006(2)
C23 0.025(3) 0.024(3) 0.023(3) 0.000(2) 0.001(2) 0.006(2)
C24 0.024(3) 0.032(3) 0.016(2) -0.001(2) 0.000(2) -0.003(3)
C25 0.024(3) 0.026(3) 0.014(2) 0.002(2) 0.004(2) -0.001(2)
C26 0.027(3) 0.020(3) 0.011(2) -0.003(2) 0.006(2) -0.001(2)
C27 0.028(3) 0.019(3) 0.025(3) 0.002(2) 0.002(2) -0.006(2)
C28 0.024(3) 0.027(3) 0.015(2) 0.003(2) 0.006(2) -0.002(2)
C29 0.025(3) 0.029(3) 0.015(2) -0.005(2) 0.007(2) 0.004(2)
C30 0.023(3) 0.024(3) 0.015(2) -0.002(2) 0.009(2) -0.004(2)
C31 0.025(3) 0.023(3) 0.015(2) 0.002(2) 0.004(2) 0.001(2)
C32 0.023(3) 0.027(3) 0.014(2) 0.002(2) 0.004(2) 0.003(2)
C33 0.024(3) 0.027(3) 0.015(2) -0.001(2) 0.008(2) 0.001(2)
C34 0.025(3) 0.024(3) 0.015(2) -0.002(2) 0.003(2) -0.002(2)
C35 0.024(3) 0.025(3) 0.023(3) -0.002(2) 0.005(2) 0.003(2)
C36 0.029(3) 0.024(3) 0.016(2) -0.005(2) 0.008(2) 0.004(2)
C37 0.037(3) 0.048(4) 0.020(3) 0.000(3) -0.006(2) 0.006(3)
C38 0.044(3) 0.023(3) 0.026(3) -0.002(2) 0.002(2) 0.003(3)
C39 0.039(4) 0.065(4) 0.035(3) -0.001(3) 0.022(3) 0.006(3)
C40 0.037(3) 0.030(3) 0.038(3) -0.007(3) 0.003(3) 0.010(3)
C41 0.034(3) 0.041(4) 0.033(3) 0.000(3) 0.016(3) -0.003(3)
C42 0.035(3) 0.048(4) 0.016(3) -0.003(2) 0.006(2) 0.010(3)
O1 0.0274(19) 0.030(2) 0.0145(16) 0.0054(15) 0.0037(14) 0.0118(16)
C43 0.031(3) 0.037(3) 0.021(3) 0.002(2) 0.007(2) 0.011(3)
C44 0.042(4) 0.053(4) 0.026(3) 0.005(3) 0.012(3) 0.015(3)
C45 0.053(4) 0.054(4) 0.011(2) -0.003(2) 0.002(2) 0.024(3)
C46 0.040(3) 0.032(3) 0.010(2) 0.003(2) 0.005(2) 0.004(3)
O2 0.0208(18) 0.0155(19) 0.0313(19) -0.0024(15) 0.0060(15) -0.0038(15)
C47 0.016(3) 0.023(3) 0.035(3) 0.002(2) 0.005(2) -0.004(2)
C48 0.022(3) 0.029(3) 0.039(3) -0.007(3) 0.004(2) -0.001(2)
C49 0.027(3) 0.035(3) 0.021(3) 0.004(2) 0.000(2) 0.003(3)
C50 0.030(3) 0.013(3) 0.043(3) 0.004(2) 0.004(3) -0.002(2)
O3 0.0279(19) 0.031(2) 0.0176(17) 0.0014(15) 0.0072(15) -0.0050(16)
C51 0.025(8) 0.030(4) 0.027(3) -0.006(3) 0.003(3) -0.009(3)
C52 0.036(6) 0.031(5) 0.025(6) 0.001(4) -0.005(4) 0.003(4)
C53 0.022(5) 0.035(5) 0.035(4) -0.004(4) 0.007(4) -0.009(4)
C54 0.033(5) 0.032(4) 0.018(6) 0.000(3) 0.003(5) -0.020(3)
O3' 0.0279(19) 0.031(2) 0.0176(17) 0.0014(15) 0.0072(15) -0.0050(16)
C51' 0.025(8) 0.030(4) 0.027(3) -0.006(3) 0.003(3) -0.009(3)
C52' 0.036(6) 0.031(5) 0.025(6) 0.001(4) -0.005(4) 0.003(4)
C53' 0.022(5) 0.035(5) 0.035(4) -0.004(4) 0.007(4) -0.009(4)
C54' 0.033(5) 0.032(4) 0.018(6) 0.000(3) 0.003(5) -0.020(3)
O4 0.038(2) 0.042(3) 0.056(3) -0.004(2) 0.001(2) 0.005(2)
C55 0.038(4) 0.050(4) 0.051(4) 0.004(3) 0.011(3) -0.007(3)
C56 0.047(4) 0.041(4) 0.052(4) 0.011(3) 0.004(3) -0.006(3)
C57 0.046(4) 0.050(5) 0.081(5) 0.006(4) -0.015(4) 0.003(4)
C58 0.038(4) 0.063(5) 0.076(5) -0.019(4) 0.001(3) -0.001(4)

loop_
_atom_type_symbol
_atom_type_description
_atom_type_scat_dispersion_real
_atom_type_scat_dispersion_imag
_atom_type_scat_source
C C 0.0033 0.0016 'International Tables Vol C Tables 4.2.6.8 and 6.1.1.4'
H H 0.0000 0.0000 'International Tables Vol C Tables 4.2.6.8 and 6.1.1.4'
O O 0.0106 0.0060 'International Tables Vol C Tables 4.2.6.8 and 6.1.1.4'
Fe Fe 0.3463 0.8444 'International Tables Vol C Tables 4.2.6.8 and 6.1.1.4'

loop_
_geom_angle_atom_site_label_1
_geom_angle_atom_site_label_2
_geom_angle_atom_site_label_3
_geom_angle
O1 Fe1 C13 91.72(14)
O1 Fe1 C1 89.04(14)
C13 Fe1 C1 125.91(17)
O1 Fe1 Fe4 141.46(9)
C13 Fe1 Fe4 105.72(12)
C1 Fe1 Fe4 106.57(11)
O1 Fe1 C19 90.29(13)
C13 Fe1 C19 111.84(16)
C1 Fe1 C19 122.24(16)
Fe4 Fe1 C19 51.45(10)
O1 Fe1 Fe2 142.61(8)
C13 Fe1 Fe2 111.58(12)
C1 Fe1 Fe2 53.69(11)
Fe4 Fe1 Fe2 61.17(3)
C19 Fe1 Fe2 106.29(11)
O1 Fe1 Fe3 146.59(9)
C13 Fe1 Fe3 54.89(11)
C1 Fe1 Fe3 109.03(12)
Fe4 Fe1 Fe3 61.07(3)
C19 Fe1 Fe3 102.28(11)
Fe2 Fe1 Fe3 63.02(3)
C1 Fe2 O2 91.20(15)
C1 Fe2 C25 118.07(17)
O2 Fe2 C25 88.22(15)
C1 Fe2 C7 118.26(17)
O2 Fe2 C7 90.23(14)
C25 Fe2 C7 123.68(17)
C1 Fe2 Fe1 58.84(12)
O2 Fe2 Fe1 150.04(8)
C25 Fe2 Fe1 105.28(13)
C7 Fe2 Fe1 103.37(12)
C1 Fe2 Fe4 108.38(13)
O2 Fe2 Fe4 143.20(8)
C25 Fe2 Fe4 55.18(12)
C7 Fe2 Fe4 106.16(12)
Fe1 Fe2 Fe4 58.22(3)
C1 Fe2 Fe3 109.75(12)
O2 Fe2 Fe3 143.26(8)
C25 Fe2 Fe3 106.43(12)
C7 Fe2 Fe3 53.46(12)
Fe1 Fe2 Fe3 58.79(3)
Fe4 Fe2 Fe3 58.69(3)
C13 Fe3 C7 121.01(17)
C13 Fe3 O3' 89.68(15)
C7 Fe3 O3' 92.40(15)
C13 Fe3 O3 89.68(15)
C7 Fe3 O3 92.40(15)
C13 Fe3 C31 122.81(17)
C7 Fe3 C31 116.17(17)
O3' Fe3 C31 88.80(14)
O3 Fe3 C31 88.80(14)
C13 Fe3 Fe1 57.04(12)
C7 Fe3 Fe1 104.69(12)
O3' Fe3 Fe1 146.72(8)
O3 Fe3 Fe1 146.72(8)
C31 Fe3 Fe1 107.99(12)
C13 Fe3 Fe4 104.88(13)
C7 Fe3 Fe4 107.95(13)
O3' Fe3 Fe4 142.72(8)
O3 Fe3 Fe4 142.72(8)
C31 Fe3 Fe4 54.36(12)
Fe1 Fe3 Fe4 57.95(3)
C13 Fe3 Fe2 109.16(12)
C7 Fe3 Fe2 55.67(12)
O3' Fe3 Fe2 147.84(9)
O3 Fe3 Fe2 147.84(9)
C31 Fe3 Fe2 101.39(12)
Fe1 Fe3 Fe2 58.18(3)
Fe4 Fe3 Fe2 58.51(3)
C19 Fe4 C31 121.01(18)
C19 Fe4 C25 121.29(18)
C31 Fe4 C25 114.25(17)
C19 Fe4 Fe1 65.20(12)
C31 Fe4 Fe1 113.99(12)
C25 Fe4 Fe1 108.98(12)
C19 Fe4 Fe2 117.71(12)
C31 Fe4 Fe2 107.61(13)
C25 Fe4 Fe2 57.13(12)
Fe1 Fe4 Fe2 60.61(3)
C19 Fe4 Fe3 113.14(12)
C31 Fe4 Fe3 57.88(12)
C25 Fe4 Fe3 111.66(13)
Fe1 Fe4 Fe3 60.98(3)
Fe2 Fe4 Fe3 62.80(3)
C6 C1 C2 113.8(4)
C6 C1 Fe2 118.6(3)
C2 C1 Fe2 115.9(3)
C6 C1 Fe1 116.3(3)
C2 C1 Fe1 117.3(3)
Fe2 C1 Fe1 67.47(13)
C3 C2 C1 122.9(4)
C3 C2 H2 118.5
C1 C2 H2 118.5
C4 C3 C2 121.4(4)
C4 C3 H3 119.3
C2 C3 H3 119.3
C5 C4 C3 116.7(4)
C5 C4 C37 122.2(5)
C3 C4 C37 121.1(4)
C6 C5 C4 121.6(5)
C6 C5 H5 119.2
C4 C5 H5 119.2
C5 C6 C1 123.6(5)
C5 C6 H6 118.2
C1 C6 H6 118.2
C12 C7 C8 113.9(4)
C12 C7 Fe3 124.1(3)
C8 C7 Fe3 111.2(3)
C12 C7 Fe2 111.8(3)
C8 C7 Fe2 118.6(3)
Fe3 C7 Fe2 70.87(14)
C9 C8 C7 123.5(4)
C9 C8 H8 118.2
C7 C8 H8 118.2
C10 C9 C8 120.7(4)
C10 C9 H9 119.6
C8 C9 H9 119.6
C9 C10 C11 117.6(4)
C9 C10 C38 120.6(4)
C11 C10 C38 121.8(4)
C12 C11 C10 120.9(4)
C12 C11 H11 119.6
C10 C11 H11 119.6
C11 C12 C7 123.3(4)
C11 C12 H12 118.3
C7 C12 H12 118.3
C18 C13 C14 113.5(4)
C18 C13 Fe3 115.0(3)
C14 C13 Fe3 124.4(3)
C18 C13 Fe1 119.1(3)
C14 C13 Fe1 108.7(3)
Fe3 C13 Fe1 68.07(13)
C15 C14 C13 123.3(5)
C15 C14 H14 118.4
C13 C14 H14 118.4
C14 C15 C16 121.2(4)
C14 C15 H15 119.4
C16 C15 H15 119.4
C15 C16 C17 117.3(4)
C15 C16 C39 121.4(4)
C17 C16 C39 121.3(5)
C18 C17 C16 121.1(5)
C18 C17 H17 119.5
C16 C17 H17 119.5
C17 C18 C13 123.6(4)
C17 C18 H18 118.2
C13 C18 H18 118.2
C20 C19 C24 113.0(4)
C20 C19 Fe4 128.4(3)
C24 C19 Fe4 117.0(3)
C20 C19 Fe1 100.1(3)
C24 C19 Fe1 121.9(3)
Fe4 C19 Fe1 63.35(13)
C21 C20 C19 124.1(4)
C21 C20 H20 118.0
C19 C20 H20 118.0
C20 C21 C22 121.0(4)
C20 C21 H21 119.5
C22 C21 H21 119.5
C23 C22 C21 116.7(4)
C23 C22 C40 122.8(4)
C21 C22 C40 120.5(4)
C24 C23 C22 121.7(4)
C24 C23 H23 119.2
C22 C23 H23 119.2
C23 C24 C19 123.5(4)
C23 C24 H24 118.3
C19 C24 H24 118.3
C26 C25 C30 113.9(4)
C26 C25 Fe4 103.3(3)
C30 C25 Fe4 130.3(3)
C26 C25 Fe2 126.5(3)
C30 C25 Fe2 109.6(3)
Fe4 C25 Fe2 67.69(13)
C25 C26 C27 123.1(4)
C25 C26 H26 118.5
C27 C26 H26 118.5
C28 C27 C26 121.2(4)
C28 C27 H27 119.4
C26 C27 H27 119.4
C27 C28 C29 117.2(4)
C27 C28 C41 120.8(5)
C29 C28 C41 122.0(4)
C30 C29 C28 121.3(4)
C30 C29 H29 119.4
C28 C29 H29 119.4
C29 C30 C25 123.2(4)
C29 C30 H30 118.4
C25 C30 H30 118.4
C32 C31 C36 113.6(4)
C32 C31 Fe4 110.3(3)
C36 C31 Fe4 125.6(3)
C32 C31 Fe3 121.7(3)
C36 C31 Fe3 111.1(3)
Fe4 C31 Fe3 67.76(13)
C33 C32 C31 124.2(4)
C33 C32 H32 117.9
C31 C32 H32 117.9
C32 C33 C34 120.9(4)
C32 C33 H33 119.5
C34 C33 H33 119.5
C33 C34 C35 116.9(4)
C33 C34 C42 122.1(4)
C35 C34 C42 121.0(4)
C36 C35 C34 121.3(4)
C36 C35 H35 119.3
C34 C35 H35 119.3
C35 C36 C31 123.0(4)
C35 C36 H36 118.5
C31 C36 H36 118.5
C4 C37 H37A 109.5
C4 C37 H37B 109.5
H37A C37 H37B 109.5
C4 C37 H37C 109.5
H37A C37 H37C 109.5
H37B C37 H37C 109.5
C10 C38 H38A 109.5
C10 C38 H38B 109.5
H38A C38 H38B 109.5
C10 C38 H38C 109.5
H38A C38 H38C 109.5
H38B C38 H38C 109.5
C16 C39 H39A 109.5
C16 C39 H39B 109.5
H39A C39 H39B 109.5
C16 C39 H39C 109.5
H39A C39 H39C 109.5
H39B C39 H39C 109.5
C22 C40 H40A 109.5
C22 C40 H40B 109.5
H40A C40 H40B 109.5
C22 C40 H40C 109.5
H40A C40 H40C 109.5
H40B C40 H40C 109.5
C28 C41 H41A 109.5
C28 C41 H41B 109.5
H41A C41 H41B 109.5
C28 C41 H41C 109.5
H41A C41 H41C 109.5
H41B C41 H41C 109.5
C34 C42 H42A 109.5
C34 C42 H42B 109.5
H42A C42 H42B 109.5
C34 C42 H42C 109.5
H42A C42 H42C 109.5
H42B C42 H42C 109.5
C46 O1 C43 109.1(3)
C46 O1 Fe1 124.6(3)
C43 O1 Fe1 120.6(2)
O1 C43 C44 106.7(4)
O1 C43 H43A 110.4
C44 C43 H43A 110.4
O1 C43 H43B 110.4
C44 C43 H43B 110.4
H43A C43 H43B 108.6
C43 C44 C45 102.0(4)
C43 C44 H44A 111.4
C45 C44 H44A 111.4
C43 C44 H44B 111.4
C45 C44 H44B 111.4
H44A C44 H44B 109.2
C46 C45 C44 102.5(4)
C46 C45 H45A 111.3
C44 C45 H45A 111.3
C46 C45 H45B 111.3
C44 C45 H45B 111.3
H45A C45 H45B 109.2
O1 C46 C45 104.6(4)
O1 C46 H46A 110.8
C45 C46 H46A 110.8
O1 C46 H46B 110.8
C45 C46 H46B 110.8
H46A C46 H46B 108.9
C50 O2 C47 105.8(3)
C50 O2 Fe2 127.4(3)
C47 O2 Fe2 121.6(3)
O2 C47 C48 106.0(4)
O2 C47 H47A 110.5
C48 C47 H47A 110.5
O2 C47 H47B 110.5
C48 C47 H47B 110.5
H47A C47 H47B 108.7
C47 C48 C49 104.7(4)
C47 C48 H48A 110.8
C49 C48 H48A 110.8
C47 C48 H48B 110.8
C49 C48 H48B 110.8
H48A C48 H48B 108.9
C50 C49 C48 104.9(4)
C50 C49 H49A 110.8
C48 C49 H49A 110.8
C50 C49 H49B 110.8
C48 C49 H49B 110.8
H49A C49 H49B 108.8
O2 C50 C49 106.0(4)
O2 C50 H50A 110.5
C49 C50 H50A 110.5
O2 C50 H50B 110.5
C49 C50 H50B 110.5
H50A C50 H50B 108.7
C51 O3 C54 109.7(5)
C51 O3 Fe3 123.5(8)
C54 O3 Fe3 117.0(6)
O3 C51 C52 104.1(8)
O3 C51 H51A 110.9
C52 C51 H51A 110.9
O3 C51 H51B 110.9
C52 C51 H51B 110.9
H51A C51 H51B 109.0
C51 C52 C53 100.9(8)
C51 C52 H52A 111.6
C53 C52 H52A 111.6
C51 C52 H52B 111.6
C53 C52 H52B 111.6
H52A C52 H52B 109.4
C54 C53 C52 101.3(7)
C54 C53 H53A 111.5
C52 C53 H53A 111.5
C54 C53 H53B 111.5
C52 C53 H53B 111.5
H53A C53 H53B 109.3
O3 C54 C53 105.1(6)
O3 C54 H54A 110.7
C53 C54 H54A 110.7
O3 C54 H54B 110.7
C53 C54 H54B 110.7
H54A C54 H54B 108.8
C51' O3' C54' 105.9(11)
C51' O3' Fe3 114.6(18)
C54' O3' Fe3 129.0(16)
O3' C51' C52' 108.1(13)
O3' C51' H51C 110.1
C52' C51' H51C 110.1
O3' C51' H51D 110.1
C52' C51' H51D 110.1
H51C C51' H51D 108.4
C53' C52' C51' 100.5(15)
C53' C52' H52C 111.7
C51' C52' H52C 111.7
C53' C52' H52D 111.7
C51' C52' H52D 111.7
H52C C52' H52D 109.4
C52' C53' C54' 100.3(15)
C52' C53' H53C 111.7
C54' C53' H53C 111.7
C52' C53' H53D 111.7
C54' C53' H53D 111.7
H53C C53' H53D 109.5
O3' C54' C53' 105.2(13)
O3' C54' H54C 110.7
C53' C54' H54C 110.7
O3' C54' H54D 110.7
C53' C54' H54D 110.7
H54C C54' H54D 108.8
C58 O4 C55 108.1(4)
O4 C55 C56 105.4(4)
O4 C55 H55A 110.7
C56 C55 H55A 110.7
O4 C55 H55B 110.7
C56 C55 H55B 110.7
H55A C55 H55B 108.8
C55 C56 C57 101.9(5)
C55 C56 H56A 111.4
C57 C56 H56A 111.4
C55 C56 H56B 111.4
C57 C56 H56B 111.4
H56A C56 H56B 109.3
C58 C57 C56 104.7(5)
C58 C57 H57A 110.8
C56 C57 H57A 110.8
C58 C57 H57B 110.8
C56 C57 H57B 110.8
H57A C57 H57B 108.9
O4 C58 C57 108.2(5)
O4 C58 H58A 110.1
C57 C58 H58A 110.1
O4 C58 H58B 110.1
C57 C58 H58B 110.1
H58A C58 H58B 108.4

loop_
_geom_bond_atom_site_label_1
_geom_bond_atom_site_label_2
_geom_bond_distance
Fe1 O1 2.200(3)
Fe1 C13 2.216(5)
Fe1 C1 2.255(4)
Fe1 Fe4 2.3751(9)
Fe1 C19 2.412(5)
Fe1 Fe2 2.4344(9)
Fe1 Fe3 2.4504(9)
Fe2 C1 2.124(4)
Fe2 O2 2.220(3)
Fe2 C25 2.222(4)
Fe2 C7 2.232(5)
Fe2 Fe4 2.4479(9)
Fe2 Fe3 2.5532(10)
Fe3 C13 2.161(4)
Fe3 C7 2.171(5)
Fe3 O3' 2.199(3)
Fe3 O3 2.199(3)
Fe3 C31 2.244(4)
Fe3 Fe4 2.4527(10)
Fe4 C19 2.078(5)
Fe4 C31 2.153(5)
Fe4 C25 2.172(5)
C1 C6 1.406(6)
C1 C2 1.408(6)
C2 C3 1.397(6)
C2 H2 0.9500
C3 C4 1.390(6)
C3 H3 0.9500
C4 C5 1.387(6)
C4 C37 1.500(6)
C5 C6 1.381(6)
C5 H5 0.9500
C6 H6 0.9500
C7 C12 1.401(6)
C7 C8 1.406(6)
C8 C9 1.386(6)
C8 H8 0.9500
C9 C10 1.384(6)
C9 H9 0.9500
C10 C11 1.387(6)
C10 C38 1.503(6)
C11 C12 1.387(6)
C11 H11 0.9500
C12 H12 0.9500
C13 C18 1.406(6)
C13 C14 1.410(6)
C14 C15 1.381(6)
C14 H14 0.9500
C15 C16 1.385(7)
C15 H15 0.9500
C16 C17 1.386(6)
C16 C39 1.512(6)
C17 C18 1.378(6)
C17 H17 0.9500
C18 H18 0.9500
C19 C20 1.409(6)
C19 C24 1.419(6)
C20 C21 1.385(6)
C20 H20 0.9500
C21 C22 1.401(6)
C21 H21 0.9500
C22 C23 1.386(6)
C22 C40 1.498(6)
C23 C24 1.384(6)
C23 H23 0.9500
C24 H24 0.9500
C25 C26 1.395(6)
C25 C30 1.410(6)
C26 C27 1.397(6)
C26 H26 0.9500
C27 C28 1.378(6)
C27 H27 0.9500
C28 C29 1.385(6)
C28 C41 1.496(6)
C29 C30 1.382(6)
C29 H29 0.9500
C30 H30 0.9500
C31 C32 1.397(6)
C31 C36 1.413(6)
C32 C33 1.380(6)
C32 H32 0.9500
C33 C34 1.388(6)
C33 H33 0.9500
C34 C35 1.394(6)
C34 C42 1.496(6)
C35 C36 1.384(6)
C35 H35 0.9500
C36 H36 0.9500
C37 H37A 0.9800
C37 H37B 0.9800
C37 H37C 0.9800
C38 H38A 0.9800
C38 H38B 0.9800
C38 H38C 0.9800
C39 H39A 0.9800
C39 H39B 0.9800
C39 H39C 0.9800
C40 H40A 0.9800
C40 H40B 0.9800
C40 H40C 0.9800
C41 H41A 0.9800
C41 H41B 0.9800
C41 H41C 0.9800
C42 H42A 0.9800
C42 H42B 0.9800
C42 H42C 0.9800
O1 C46 1.439(5)
O1 C43 1.462(5)
C43 C44 1.486(6)
C43 H43A 0.9900
C43 H43B 0.9900
C44 C45 1.524(7)
C44 H44A 0.9900
C44 H44B 0.9900
C45 C46 1.513(6)
C45 H45A 0.9900
C45 H45B 0.9900
C46 H46A 0.9900
C46 H46B 0.9900
O2 C50 1.442(5)
O2 C47 1.446(5)
C47 C48 1.512(6)
C47 H47A 0.9900
C47 H47B 0.9900
C48 C49 1.531(7)
C48 H48A 0.9900
C48 H48B 0.9900
C49 C50 1.514(6)
C49 H49A 0.9900
C49 H49B 0.9900
C50 H50A 0.9900
C50 H50B 0.9900
O3 C51 1.443(8)
O3 C54 1.453(8)
C51 C52 1.514(12)
C51 H51A 0.9900
C51 H51B 0.9900
C52 C53 1.526(10)
C52 H52A 0.9900
C52 H52B 0.9900
C53 C54 1.516(10)
C53 H53A 0.9900
C53 H53B 0.9900
C54 H54A 0.9900
C54 H54B 0.9900
O3' C51' 1.457(14)
O3' C54' 1.466(14)
C51' C52' 1.521(16)
C51' H51C 0.9900
C51' H51D 0.9900
C52' C53' 1.516(16)
C52' H52C 0.9900
C52' H52D 0.9900
C53' C54' 1.527(16)
C53' H53C 0.9900
C53' H53D 0.9900
C54' H54C 0.9900
C54' H54D 0.9900
O4 C58 1.424(6)
O4 C55 1.425(6)
C55 C56 1.501(8)
C55 H55A 0.9900
C55 H55B 0.9900
C56 C57 1.524(8)
C56 H56A 0.9900
C56 H56B 0.9900
C57 C58 1.481(8)
C57 H57A 0.9900
C57 H57B 0.9900
C58 H58A 0.9900
C58 H58B 0.9900

loop_
_geom_torsion_atom_site_label_1
_geom_torsion_atom_site_label_2
_geom_torsion_atom_site_label_3
_geom_torsion_atom_site_label_4
_geom_torsion
C6 C1 C2 C3 -0.3(7)
Fe2 C1 C2 C3 -143.0(4)
Fe1 C1 C2 C3 140.3(4)
C1 C2 C3 C4 -0.1(7)
C2 C3 C4 C5 0.3(7)
C2 C3 C4 C37 178.4(4)
C3 C4 C5 C6 0.0(7)
C37 C4 C5 C6 -178.0(4)
C4 C5 C6 C1 -0.6(7)
C2 C1 C6 C5 0.7(7)
Fe2 C1 C6 C5 142.2(4)
Fe1 C1 C6 C5 -140.3(4)
C12 C7 C8 C9 -0.6(7)
Fe3 C7 C8 C9 -146.7(4)
Fe2 C7 C8 C9 134.2(4)
C7 C8 C9 C10 -0.9(7)
C8 C9 C10 C11 1.5(7)
C8 C9 C10 C38 -178.9(4)
C9 C10 C11 C12 -0.6(7)
C38 C10 C11 C12 179.9(4)
C10 C11 C12 C7 -1.0(7)
C8 C7 C12 C11 1.6(7)
Fe3 C7 C12 C11 142.6(4)
Fe2 C7 C12 C11 -136.3(4)
C18 C13 C14 C15 -1.8(7)
Fe3 C13 C14 C15 147.4(4)
Fe1 C13 C14 C15 -136.9(4)
C13 C14 C15 C16 2.0(7)
C14 C15 C16 C17 -1.2(7)
C14 C15 C16 C39 177.4(5)
C15 C16 C17 C18 0.5(7)
C39 C16 C17 C18 -178.1(5)
C16 C17 C18 C13 -0.5(8)
C14 C13 C18 C17 1.1(7)
Fe3 C13 C18 C17 -151.1(4)
Fe1 C13 C18 C17 131.1(4)
C24 C19 C20 C21 -0.3(6)
Fe4 C19 C20 C21 -165.2(3)
Fe1 C19 C20 C21 130.9(4)
C19 C20 C21 C22 0.8(7)
C20 C21 C22 C23 -0.6(7)
C20 C21 C22 C40 -178.4(4)
C21 C22 C23 C24 -0.2(7)
C40 C22 C23 C24 177.6(4)
C22 C23 C24 C19 0.7(7)
C20 C19 C24 C23 -0.5(6)
Fe4 C19 C24 C23 166.3(4)
Fe1 C19 C24 C23 -119.7(4)
C30 C25 C26 C27 -1.6(6)
Fe4 C25 C26 C27 144.8(4)
Fe2 C25 C26 C27 -143.2(4)
C25 C26 C27 C28 1.0(7)
C26 C27 C28 C29 0.5(7)
C26 C27 C28 C41 180.0(4)
C27 C28 C29 C30 -1.3(7)
C41 C28 C29 C30 179.2(4)
C28 C29 C30 C25 0.7(7)
C26 C25 C30 C29 0.7(7)
Fe4 C25 C30 C29 -134.3(4)
Fe2 C25 C30 C29 148.8(4)
C36 C31 C32 C33 -2.1(7)
Fe4 C31 C32 C33 145.1(4)
Fe3 C31 C32 C33 -139.1(4)
C31 C32 C33 C34 1.9(8)
C32 C33 C34 C35 -0.4(7)
C32 C33 C34 C42 -179.9(5)
C33 C34 C35 C36 -0.6(7)
C42 C34 C35 C36 178.9(5)
C34 C35 C36 C31 0.2(8)
C32 C31 C36 C35 1.0(7)
Fe4 C31 C36 C35 -140.3(4)
Fe3 C31 C36 C35 142.6(4)
C46 O1 C43 C44 7.4(5)
Fe1 O1 C43 C44 -147.2(3)
O1 C43 C44 C45 -28.4(6)
C43 C44 C45 C46 38.1(6)
C43 O1 C46 C45 17.2(5)
Fe1 O1 C46 C45 170.5(3)
C44 C45 C46 O1 -34.3(5)
C50 O2 C47 C48 35.0(5)
Fe2 O2 C47 C48 -121.3(3)
O2 C47 C48 C49 -21.2(5)
C47 C48 C49 C50 0.4(5)
C47 O2 C50 C49 -34.7(5)
Fe2 O2 C50 C49 119.8(4)
C48 C49 C50 O2 20.5(5)
C54 O3 C51 C52 19.3(19)
Fe3 O3 C51 C52 -125.3(9)
O3 C51 C52 C53 -38.3(18)
C51 C52 C53 C54 42.4(16)
C51 O3 C54 C53 8.0(17)
Fe3 O3 C54 C53 155.1(8)
C52 C53 C54 O3 -31.5(15)
C54' O3' C51' C52' -5(5)
Fe3 O3' C51' C52' -154(3)
O3' C51' C52' C53' 31(5)
C51' C52' C53' C54' -42(4)
C51' O3' C54' C53' -22(4)
Fe3 O3' C54' C53' 119.6(17)
C52' C53' C54' O3' 41(3)
C58 O4 C55 C56 -29.9(6)
O4 C55 C56 C57 34.3(6)
C55 C56 C57 C58 -26.2(7)
C55 O4 C58 C57 12.6(7)
C56 C57 C58 O4 9.4(7)
